data_4327595
loop_
_publ_author_name
'Michael Rombach'
'Heinrich Vahrenkamp'

_publ_section_title
;
 Pyrazolylborate-Zinc-Hydrosulfide Complexes and Their Reactions
;
_journal_name_full 'Inorganic Chemistry'
_journal_page_first 6144
_journal_page_last 6150
_journal_paper_doi 10.1021/ic010510+
_journal_volume 40
_journal_year 2001
_chemical_formula_sum 'C37 H35 B F6 N10 O2 Zn'
_chemical_formula_weight 841.93
_chemical_melting_point 475
_chemical_name_common LPic,MeZn(CF3COCHCOCF3)
_chemical_name_systematic
;
Hydrotris(5-methyl-3-3'-(4-methyl)-pyridyl-pyrazol-1-
yl)borato-zink-hexafloracetylacetonate
;
_space_group_IT_number 14
_symmetry_cell_setting monoclinic
_symmetry_space_group_name_Hall '-P 2yn'
_symmetry_space_group_name_H-M 'P 1 21/n 1'
_atom_sites_solution_hydrogens geom
_atom_sites_solution_primary direct
_atom_sites_solution_secondary difmap
_audit_creation_method SHELXL-97
_cell_angle_alpha 90.00
_cell_angle_beta 97.29(3)
_cell_angle_gamma 90.00
_cell_formula_units_Z 4
_cell_length_a 12.135(2)
_cell_length_b 20.655(4)
_cell_length_c 15.792(3)
_cell_measurement_reflns_used 25
_cell_measurement_temperature 293(2)
_cell_volume 3926.2(13)
_computing_cell_refinement 'CAD4 5.1'
_computing_data_collection 'CAD4 5.1'
_computing_data_reduction 'CADFOR und CADSEX'
_computing_molecular_graphics 'Bruker SHELXTL'
_computing_publication_material 'Bruker SHELXTL'
_computing_structure_refinement 'SHELXL-97 (Sheldrick, 1997), Bruker SHELXTL'
_computing_structure_solution 'SHELXS-97 (Sheldrick, 1990)'
_diffrn_ambient_temperature 293(2)
_diffrn_measured_fraction_theta_full 0.996
_diffrn_measured_fraction_theta_max 0.996
_diffrn_measurement_device_type Nonius-Turbo-CAD4
_diffrn_measurement_method Omega-2Theta
_diffrn_radiation_monochromator graphite
_diffrn_radiation_source 'fine-focus sealed tube'
_diffrn_radiation_type MoK\a
_diffrn_radiation_wavelength 0.71073
_diffrn_reflns_av_R_equivalents 0.0432
_diffrn_reflns_av_sigmaI/netI 0.0515
_diffrn_reflns_limit_h_max 14
_diffrn_reflns_limit_h_min -14
_diffrn_reflns_limit_k_max 0
_diffrn_reflns_limit_k_min -25
_diffrn_reflns_limit_l_max 0
_diffrn_reflns_limit_l_min -19
_diffrn_reflns_number 7972
_diffrn_reflns_theta_full 26.00
_diffrn_reflns_theta_max 26.00
_diffrn_reflns_theta_min 2.78
_diffrn_standards_decay_% 10%
_diffrn_standards_interval_count 'OCR every 200 refl.'
_diffrn_standards_interval_time 'ICR every 1800s'
_diffrn_standards_number 2
_exptl_absorpt_coefficient_mu 0.701
_exptl_absorpt_correction_T_max none
_exptl_absorpt_correction_T_min none
_exptl_absorpt_correction_type none
_exptl_absorpt_process_details none
_exptl_crystal_colour yellow
_exptl_crystal_density_diffrn 1.424
_exptl_crystal_description isometric
_exptl_crystal_F_000 1728
_exptl_crystal_size_max 0.4
_exptl_crystal_size_mid 0.3
_exptl_crystal_size_min 0.3
_refine_diff_density_max 0.526
_refine_diff_density_min -0.690
_refine_diff_density_rms 0.084
_refine_ls_extinction_coef none
_refine_ls_extinction_method none
_refine_ls_goodness_of_fit_ref 1.049
_refine_ls_hydrogen_treatment Riding-Model
_refine_ls_matrix_type full
_refine_ls_number_parameters 542
_refine_ls_number_reflns 7690
_refine_ls_number_restraints 0
_refine_ls_restrained_S_all 1.049
_refine_ls_R_factor_all 0.0998
_refine_ls_R_factor_gt 0.0514
_refine_ls_shift/su_max 0.067
_refine_ls_shift/su_mean 0.004
_refine_ls_structure_factor_coef Fsqd
_refine_ls_weighting_details 'calc w=1/[\s^2^(Fo^2^)+(0.0794P)^2^+5.3914P] where P=(Fo^2^+2Fc^2^)/3'
_refine_ls_weighting_scheme calc
_refine_ls_wR_factor_gt 0.1315
_refine_ls_wR_factor_ref 0.1564
_reflns_number_gt 5398
_reflns_number_total 7690
_reflns_threshold_expression >2sigma(I)
_cod_data_source_file ic0105102B_5.cif
_cod_data_source_block M13
_cod_original_cell_volume 3926.1(14)
_cod_database_code 4327595

loop_
_symmetry_equiv_pos_as_xyz
'x, y, z'
'-x+1/2, y+1/2, -z+1/2'
'-x, -y, -z'
'x-1/2, -y-1/2, z-1/2'

loop_
_atom_site_label
_atom_site_type_symbol
_atom_site_fract_x
_atom_site_fract_y
_atom_site_fract_z
_atom_site_U_iso_or_equiv
_atom_site_adp_type
_atom_site_occupancy
_atom_site_symmetry_multiplicity
_atom_site_calc_flag
_atom_site_refinement_flags
Zn1 Zn 0.23763(3) 0.243295(18) 0.59383(3) 0.02366(13) Uani 1 1 d .
N1 N 0.1482(2) 0.33040(14) 0.59977(19) 0.0244(6) Uani 1 1 d .
N2 N 0.1520(2) 0.21133(14) 0.68862(19) 0.0264(6) Uani 1 1 d .
N3 N 0.1276(2) 0.21133(14) 0.49416(19) 0.0262(6) Uani 1 1 d .
N4 N 0.0356(2) 0.32035(14) 0.58852(19) 0.0263(6) Uani 1 1 d .
N5 N 0.0389(2) 0.21561(14) 0.67050(19) 0.0260(6) Uani 1 1 d .
N6 N 0.0191(2) 0.21329(14) 0.50938(19) 0.0266(7) Uani 1 1 d .
N7 N 0.4499(3) 0.43401(16) 0.7075(2) 0.0376(8) Uani 1 1 d .
N8 N 0.4274(3) 0.08808(17) 0.8568(2) 0.0416(8) Uani 1 1 d .
N9 N 0.4176(3) 0.20194(18) 0.3710(2) 0.0400(8) Uani 1 1 d .
N10 N 0.9116(5) 0.0401(2) 0.5960(3) 0.0682(13) Uani 1 1 d .
O1 O 0.3837(2) 0.28369(13) 0.58374(19) 0.0351(6) Uani 1 1 d .
O2 O 0.3258(2) 0.15221(12) 0.60112(17) 0.0309(6) Uani 1 1 d .
B1 B -0.0123(3) 0.2509(2) 0.5881(3) 0.0279(9) Uani 1 1 d .
H1 H -0.0933 0.2527 0.5860 0.033 Uiso 1 1 calc R
F1 F 0.5318(3) 0.35454(17) 0.5209(3) 0.1044(16) Uani 1 1 d .
F2 F 0.6496(3) 0.27858(17) 0.5281(3) 0.1035(15) Uani 1 1 d .
F3 F 0.6142(3) 0.3280(2) 0.6416(3) 0.1097(16) Uani 1 1 d .
F4A F 0.5527(12) 0.0625(6) 0.5667(18) 0.126(9) Uani 0.55(2) 1 d P
F4B F 0.509(3) 0.0593(9) 0.5349(10) 0.134(11) Uani 0.45(2) 1 d P
F5A F 0.472(3) 0.0522(6) 0.6762(5) 0.120(10) Uani 0.55(2) 1 d P
F5B F 0.5586(17) 0.0707(6) 0.6608(13) 0.090(5) Uani 0.45(2) 1 d P
F6A F 0.3896(9) 0.0347(5) 0.5551(12) 0.087(4) Uani 0.55(2) 1 d P
F6B F 0.4025(13) 0.0346(6) 0.623(3) 0.121(11) Uani 0.45(2) 1 d P
C1 C -0.0182(3) 0.37804(18) 0.5829(2) 0.0313(8) Uani 1 1 d .
C2 C 0.0606(3) 0.42616(18) 0.5917(3) 0.0329(9) Uani 1 1 d .
H2A H 0.0481 0.4706 0.5907 0.039 Uiso 1 1 calc R
C3 C 0.1622(3) 0.39498(16) 0.6024(2) 0.0253(7) Uani 1 1 d .
C4 C -0.1421(3) 0.3837(2) 0.5732(3) 0.0424(10) Uani 1 1 d .
H4A H -0.1745 0.3413 0.5684 0.064 Uiso 1 1 calc R
H4B H -0.1670 0.4083 0.5228 0.064 Uiso 1 1 calc R
H4C H -0.1641 0.4052 0.6223 0.064 Uiso 1 1 calc R
C5 C 0.2742(3) 0.42448(16) 0.6181(2) 0.0259(7) Uani 1 1 d .
C6 C 0.3081(3) 0.47205(17) 0.5654(2) 0.0280(8) Uani 1 1 d .
H6A H 0.2606 0.4858 0.5179 0.034 Uiso 1 1 calc R
C7 C 0.4116(3) 0.49890(18) 0.5830(2) 0.0315(8) Uani 1 1 d .
H7B H 0.4347 0.5307 0.5474 0.038 Uiso 1 1 calc R
C8 C 0.4821(3) 0.47856(18) 0.6540(2) 0.0315(8) Uani 1 1 d .
C9 C 0.3493(3) 0.40805(18) 0.6886(2) 0.0331(9) Uani 1 1 d .
H9B H 0.3277 0.3766 0.7254 0.040 Uiso 1 1 calc R
C10 C 0.5978(4) 0.5044(2) 0.6749(3) 0.0442(10) Uani 1 1 d .
H10A H 0.6327 0.4844 0.7263 0.066 Uiso 1 1 calc R
H10B H 0.5949 0.5504 0.6829 0.066 Uiso 1 1 calc R
H10C H 0.6397 0.4949 0.6288 0.066 Uiso 1 1 calc R
C11 C -0.0090(3) 0.18381(18) 0.7314(2) 0.0320(8) Uani 1 1 d .
C12 C 0.0746(4) 0.15888(19) 0.7895(3) 0.0369(9) Uani 1 1 d .
H12A H 0.0665 0.1347 0.8380 0.044 Uiso 1 1 calc R
C13 C 0.1738(3) 0.17739(16) 0.7606(2) 0.0280(8) Uani 1 1 d .
C14 C -0.1325(3) 0.1786(2) 0.7292(3) 0.0424(10) Uani 1 1 d .
H14A H -0.1683 0.2014 0.6802 0.064 Uiso 1 1 calc R
H14B H -0.1544 0.1974 0.7801 0.064 Uiso 1 1 calc R
H14C H -0.1540 0.1339 0.7257 0.064 Uiso 1 1 calc R
C15 C 0.2898(3) 0.16482(18) 0.7955(2) 0.0297(8) Uani 1 1 d .
C16 C 0.3229(4) 0.1051(2) 0.8304(3) 0.0388(10) Uani 1 1 d .
H16A H 0.2678 0.0746 0.8357 0.047 Uiso 1 1 calc R
C17 C 0.4822(3) 0.19313(19) 0.8180(3) 0.0362(9) Uani 1 1 d .
H17A H 0.5388 0.2230 0.8146 0.043 Uiso 1 1 calc R
C18 C 0.5074(3) 0.1317(2) 0.8495(2) 0.0359(9) Uani 1 1 d .
C19 C 0.3739(3) 0.21004(18) 0.7916(2) 0.0343(9) Uani 1 1 d .
H19A H 0.3569 0.2516 0.7713 0.041 Uiso 1 1 calc R
C20 C 0.6248(4) 0.1106(3) 0.8746(3) 0.0521(12) Uani 1 1 d .
H20A H 0.6257 0.0667 0.8949 0.078 Uiso 1 1 calc R
H20B H 0.6595 0.1383 0.9190 0.078 Uiso 1 1 calc R
H20C H 0.6648 0.1131 0.8260 0.078 Uiso 1 1 calc R
C21 C -0.0425(3) 0.17446(18) 0.4532(2) 0.0304(8) Uani 1 1 d .
C22 C 0.0272(3) 0.14729(18) 0.4003(2) 0.0323(8) Uani 1 1 d .
H22A H 0.0078 0.1186 0.3555 0.039 Uiso 1 1 calc R
C23 C 0.1325(3) 0.17173(17) 0.4279(2) 0.0272(8) Uani 1 1 d .
C24 C -0.1649(3) 0.1667(2) 0.4517(3) 0.0424(10) Uani 1 1 d .
H24A H -0.1895 0.1918 0.4969 0.064 Uiso 1 1 calc R
H24B H -0.1820 0.1219 0.4595 0.064 Uiso 1 1 calc R
H24C H -0.2019 0.1814 0.3978 0.064 Uiso 1 1 calc R
C25 C 0.2376(3) 0.16041(18) 0.3940(2) 0.0282(8) Uani 1 1 d .
C26 C 0.2641(3) 0.1013(2) 0.3596(3) 0.0377(9) Uani 1 1 d .
H26A H 0.2136 0.0673 0.3558 0.045 Uiso 1 1 calc R
C27 C 0.3667(4) 0.0939(2) 0.3310(3) 0.0437(10) Uani 1 1 d .
H27A H 0.3845 0.0551 0.3063 0.052 Uiso 1 1 calc R
C28 C 0.4429(3) 0.1444(2) 0.3394(2) 0.0369(9) Uani 1 1 d .
C29 C 0.3177(3) 0.2085(2) 0.3960(3) 0.0357(9) Uani 1 1 d .
H29A H 0.2999 0.2488 0.4166 0.043 Uiso 1 1 calc R
C30 C 0.5572(4) 0.1366(3) 0.3145(3) 0.0536(12) Uani 1 1 d .
H30A H 0.5979 0.1763 0.3254 0.080 Uiso 1 1 calc R
H30B H 0.5520 0.1263 0.2549 0.080 Uiso 1 1 calc R
H30C H 0.5951 0.1023 0.3473 0.080 Uiso 1 1 calc R
C31 C 0.5683(4) 0.3047(3) 0.5661(5) 0.0672(17) Uani 1 1 d .
C32 C 0.4770(3) 0.2567(2) 0.5791(3) 0.0396(10) Uani 1 1 d .
C33 C 0.5051(3) 0.1922(2) 0.5852(3) 0.0394(10) Uani 1 1 d .
H33A H 0.5783 0.1799 0.5825 0.047 Uiso 1 1 calc R
C34 C 0.4260(3) 0.14491(19) 0.5955(2) 0.0344(9) Uani 1 1 d .
C35 C 0.4660(5) 0.0738(2) 0.6002(3) 0.0512(12) Uani 1 1 d .
C36 C 1.1255(5) 0.0391(3) 0.6075(4) 0.0705(16) Uani 1 1 d .
H36A H 1.1543 0.0783 0.6347 0.106 Uiso 1 1 calc R
H36B H 1.1479 0.0364 0.5514 0.106 Uiso 1 1 calc R
H36C H 1.1540 0.0025 0.6407 0.106 Uiso 1 1 calc R
C37 C 1.0053(6) 0.0395(2) 0.6008(3) 0.0564(13) Uani 1 1 d .

loop_
_atom_site_aniso_label
_atom_site_aniso_U_11
_atom_site_aniso_U_22
_atom_site_aniso_U_33
_atom_site_aniso_U_23
_atom_site_aniso_U_13
_atom_site_aniso_U_12
Zn1 0.0216(2) 0.0214(2) 0.0278(2) 0.00058(17) 0.00256(15) -0.00088(16)
N1 0.0225(15) 0.0206(14) 0.0298(16) 0.0009(12) 0.0019(12) 0.0000(12)
N2 0.0249(16) 0.0260(15) 0.0283(16) 0.0018(13) 0.0037(12) -0.0004(12)
N3 0.0271(16) 0.0226(15) 0.0282(16) -0.0011(12) 0.0011(12) 0.0008(12)
N4 0.0233(15) 0.0243(15) 0.0307(16) 0.0009(13) 0.0018(12) -0.0004(12)
N5 0.0263(16) 0.0216(15) 0.0309(16) -0.0022(12) 0.0074(12) -0.0035(12)
N6 0.0234(16) 0.0258(15) 0.0299(16) -0.0010(13) 0.0007(12) 0.0001(12)
N7 0.0386(19) 0.0355(18) 0.0363(19) 0.0046(15) -0.0047(15) -0.0079(15)
N8 0.043(2) 0.0377(19) 0.042(2) 0.0131(16) -0.0015(16) 0.0014(16)
N9 0.042(2) 0.044(2) 0.0354(18) 0.0023(16) 0.0107(15) -0.0049(16)
N10 0.078(4) 0.057(3) 0.072(3) 0.000(2) 0.021(3) -0.006(3)
O1 0.0231(14) 0.0296(14) 0.0534(18) -0.0068(13) 0.0084(12) -0.0012(11)
O2 0.0305(14) 0.0258(13) 0.0359(15) -0.0004(11) 0.0024(11) 0.0040(11)
B1 0.0199(19) 0.029(2) 0.035(2) -0.0007(18) 0.0042(16) 0.0013(17)
F1 0.088(3) 0.051(2) 0.190(5) 0.023(2) 0.082(3) -0.0060(18)
F2 0.056(2) 0.070(2) 0.199(5) -0.042(3) 0.076(3) -0.0173(17)
F3 0.067(2) 0.110(3) 0.154(4) -0.061(3) 0.020(2) -0.047(2)
F4A 0.075(7) 0.047(5) 0.27(3) 0.002(9) 0.093(10) 0.021(4)
F4B 0.27(3) 0.074(9) 0.063(7) -0.028(5) 0.045(10) 0.080(14)
F5A 0.25(3) 0.062(7) 0.047(4) 0.014(4) 0.012(8) 0.074(11)
F5B 0.102(10) 0.059(6) 0.096(10) 0.003(6) -0.034(7) 0.047(7)
F6A 0.097(7) 0.033(4) 0.124(9) -0.026(5) -0.021(7) 0.016(4)
F6B 0.083(9) 0.032(5) 0.25(3) 0.039(12) 0.039(13) 0.010(5)
C1 0.030(2) 0.0285(19) 0.035(2) 0.0045(16) 0.0029(16) 0.0054(15)
C2 0.036(2) 0.0238(18) 0.039(2) 0.0035(16) 0.0054(17) 0.0037(16)
C3 0.0293(19) 0.0196(17) 0.0271(18) 0.0022(14) 0.0037(15) 0.0002(14)
C4 0.031(2) 0.034(2) 0.061(3) 0.006(2) 0.002(2) 0.0085(17)
C5 0.0328(19) 0.0195(16) 0.0253(18) -0.0031(14) 0.0034(14) 0.0007(14)
C6 0.036(2) 0.0206(17) 0.0276(19) -0.0007(14) 0.0039(15) -0.0001(15)
C7 0.041(2) 0.0248(18) 0.0305(19) 0.0033(16) 0.0106(16) -0.0020(16)
C8 0.034(2) 0.0262(19) 0.034(2) -0.0048(16) 0.0048(16) -0.0026(16)
C9 0.039(2) 0.0268(19) 0.032(2) 0.0085(16) -0.0001(17) -0.0065(16)
C10 0.042(2) 0.045(2) 0.046(2) -0.004(2) 0.0037(19) -0.011(2)
C11 0.037(2) 0.0263(19) 0.035(2) -0.0021(16) 0.0100(17) -0.0023(16)
C12 0.048(2) 0.030(2) 0.035(2) 0.0064(17) 0.0125(18) -0.0031(18)
C13 0.037(2) 0.0185(16) 0.0288(19) 0.0005(14) 0.0055(15) 0.0001(15)
C14 0.037(2) 0.045(2) 0.048(3) 0.003(2) 0.0174(19) -0.0079(19)
C15 0.039(2) 0.0278(19) 0.0221(18) 0.0013(15) 0.0024(15) 0.0006(16)
C16 0.041(2) 0.034(2) 0.041(2) 0.0099(18) 0.0034(19) -0.0069(18)
C17 0.041(2) 0.033(2) 0.032(2) -0.0019(17) -0.0037(17) -0.0105(17)
C18 0.041(2) 0.041(2) 0.0245(19) 0.0011(17) -0.0022(17) 0.0005(18)
C19 0.045(2) 0.0234(18) 0.032(2) 0.0029(16) -0.0056(17) -0.0006(16)
C20 0.045(3) 0.061(3) 0.048(3) 0.008(2) -0.003(2) 0.005(2)
C21 0.032(2) 0.0247(18) 0.033(2) -0.0011(16) -0.0016(16) -0.0017(15)
C22 0.036(2) 0.0295(19) 0.029(2) -0.0027(16) -0.0028(16) -0.0029(16)
C23 0.033(2) 0.0208(17) 0.0268(18) 0.0016(14) 0.0007(15) 0.0004(14)
C24 0.031(2) 0.045(2) 0.049(3) -0.011(2) -0.0026(18) -0.0080(18)
C25 0.034(2) 0.0274(18) 0.0220(18) 0.0020(14) -0.0008(15) 0.0018(15)
C26 0.039(2) 0.033(2) 0.041(2) -0.0085(18) 0.0048(18) -0.0012(17)
C27 0.048(3) 0.039(2) 0.044(2) -0.0063(19) 0.006(2) 0.011(2)
C28 0.037(2) 0.048(2) 0.026(2) 0.0049(18) 0.0035(16) 0.0066(19)
C29 0.043(2) 0.033(2) 0.033(2) -0.0012(17) 0.0105(18) -0.0020(17)
C30 0.038(3) 0.081(4) 0.044(3) 0.005(3) 0.009(2) 0.007(2)
C31 0.044(3) 0.047(3) 0.116(5) -0.022(3) 0.034(3) -0.012(2)
C32 0.026(2) 0.040(2) 0.053(3) -0.007(2) 0.0079(18) -0.0015(18)
C33 0.024(2) 0.041(2) 0.053(3) -0.007(2) 0.0033(18) 0.0080(17)
C34 0.041(2) 0.031(2) 0.030(2) -0.0041(16) -0.0024(17) 0.0111(17)
C35 0.061(3) 0.035(2) 0.057(3) -0.001(2) 0.005(2) 0.019(2)
C36 0.082(4) 0.061(3) 0.069(4) -0.007(3) 0.011(3) -0.024(3)
C37 0.084(4) 0.037(3) 0.050(3) -0.006(2) 0.014(3) -0.016(3)

loop_
_atom_type_symbol
_atom_type_description
_atom_type_scat_dispersion_real
_atom_type_scat_dispersion_imag
_atom_type_scat_source
C C 0.0033 0.0016 'International Tables Vol C Tables 4.2.6.8 and 6.1.1.4'
H H 0.0000 0.0000 'International Tables Vol C Tables 4.2.6.8 and 6.1.1.4'
B B 0.0013 0.0007 'International Tables Vol C Tables 4.2.6.8 and 6.1.1.4'
N N 0.0061 0.0033 'International Tables Vol C Tables 4.2.6.8 and 6.1.1.4'
O O 0.0106 0.0060 'International Tables Vol C Tables 4.2.6.8 and 6.1.1.4'
F F 0.0171 0.0103 'International Tables Vol C Tables 4.2.6.8 and 6.1.1.4'
Zn Zn 0.2839 1.4301 'International Tables Vol C Tables 4.2.6.8 and 6.1.1.4'

loop_
_geom_angle_atom_site_label_1
_geom_angle_atom_site_label_2
_geom_angle_atom_site_label_3
_geom_angle
_geom_angle_publ_flag
O1 Zn1 N2 137.69(12) y
O1 Zn1 N3 125.31(12) y
N2 Zn1 N3 96.74(12) y
O1 Zn1 N1 96.58(11) y
N2 Zn1 N1 86.02(12) y
N3 Zn1 N1 91.18(12) y
O1 Zn1 O2 85.93(10) y
N2 Zn1 O2 88.51(11) y
N3 Zn1 O2 91.74(11) y
N1 Zn1 O2 174.07(11) y
C3 N1 N4 105.9(3) y
C3 N1 Zn1 141.6(2) y
N4 N1 Zn1 112.0(2) y
C13 N2 N5 107.3(3) y
C13 N2 Zn1 137.1(3) y
N5 N2 Zn1 114.6(2) y
C23 N3 N6 107.2(3) y
C23 N3 Zn1 135.5(3) y
N6 N3 Zn1 113.9(2) y
C1 N4 N1 109.8(3) y
C1 N4 B1 129.6(3) y
N1 N4 B1 120.6(3) y
C11 N5 N2 109.2(3) y
C11 N5 B1 131.4(3) y
N2 N5 B1 119.4(3) y
C21 N6 N3 109.4(3) y
C21 N6 B1 130.7(3) y
N3 N6 B1 119.6(3) y
C9 N7 C8 117.9(3) y
C16 N8 C18 117.9(4) y
C29 N9 C28 117.5(4) y
C32 O1 Zn1 129.1(3) y
C34 O2 Zn1 125.9(2) y
N4 B1 N5 108.7(3) y
N4 B1 N6 109.7(3) y
N5 B1 N6 108.9(3) y
F4B F4A C35 73.1(19) y
F4B F4A F5B 132(2) y
C35 F4A F5B 59.8(7) y
F4A F4B C35 74.9(18) y
F4A F4B F6A 121(3) y
C35 F4B F6A 55.4(9) y
F5B F5A F6B 122.7(17) y
F5B F5A C35 68.7(9) y
F6B F5A C35 59.0(9) y
F5A F5B C35 59.2(7) y
F5A F5B F4A 103.9(10) y
C35 F5B F4A 51.8(6) y
F6B F6A C35 58.1(8) y
F6B F6A F4B 100.5(12) y
C35 F6A F4B 49.0(6) y
F6A F6B F5A 136(2) y
F6A F6B C35 73.1(15) y
F5A F6B C35 64.9(8) y
N4 C1 C2 107.8(3) y
N4 C1 C4 123.0(3) y
C2 C1 C4 129.1(4) y
C1 C2 C3 105.9(3) y
N1 C3 C2 110.6(3) y
N1 C3 C5 121.5(3) y
C2 C3 C5 127.9(3) y
C6 C5 C9 116.2(3) y
C6 C5 C3 121.8(3) y
C9 C5 C3 121.9(3) y
C7 C6 C5 120.0(3) y
C6 C7 C8 119.8(3) y
N7 C8 C7 121.3(4) y
N7 C8 C10 116.5(4) y
C7 C8 C10 122.2(4) y
N7 C9 C5 124.8(3) y
N5 C11 C12 108.0(3) y
N5 C11 C14 122.4(4) y
C12 C11 C14 129.7(4) y
C11 C12 C13 105.8(3) y
N2 C13 C12 109.7(3) y
N2 C13 C15 119.3(3) y
C12 C13 C15 131.0(3) y
C16 C15 C19 115.9(4) y
C16 C15 C13 121.4(3) y
C19 C15 C13 122.6(3) y
N8 C16 C15 125.0(4) y
C19 C17 C18 120.1(4) y
N8 C18 C17 121.2(4) y
N8 C18 C20 117.2(4) y
C17 C18 C20 121.6(4) y
C17 C19 C15 119.7(4) y
N6 C21 C22 108.0(3) y
N6 C21 C24 122.8(3) y
C22 C21 C24 129.2(4) y
C21 C22 C23 105.8(3) y
N3 C23 C22 109.7(3) y
N3 C23 C25 120.8(3) y
C22 C23 C25 129.4(3) y
C29 C25 C26 116.1(4) y
C29 C25 C23 121.2(3) y
C26 C25 C23 122.6(3) y
C25 C26 C27 119.1(4) y
C28 C27 C26 120.1(4) y
N9 C28 C27 121.3(4) y
N9 C28 C30 117.2(4) y
C27 C28 C30 121.5(4) y
N9 C29 C25 125.7(4) y
F1 C31 F2 107.1(5) y
F1 C31 F3 106.2(5) y
F2 C31 F3 107.4(5) y
F1 C31 C32 112.8(5) y
F2 C31 C32 113.0(4) y
F3 C31 C32 110.0(5) y
O1 C32 C33 129.4(4) y
O1 C32 C31 113.0(4) y
C33 C32 C31 117.6(4) y
C32 C33 C34 121.2(4) y
O2 C34 C33 128.3(4) y
O2 C34 C35 114.7(4) y
C33 C34 C35 117.0(4) y
F6B C35 F4B 116.0(15) y
F6B C35 F4A 127.1(10) y
F4B C35 F4A 32.0(11) y
F6B C35 F5A 56.1(10) y
F4B C35 F5A 135.6(10) y
F4A C35 F5A 112.2(10) y
F6B C35 F6A 48.8(14) y
F4B C35 F6A 75.6(12) y
F4A C35 F6A 102.7(10) y
F5A C35 F6A 103.9(10) y
F6B C35 F5B 104.7(12) y
F4B C35 F5B 100.1(11) y
F4A C35 F5B 68.4(9) y
F5A C35 F5B 52.1(8) y
F6A C35 F5B 140.8(7) y
F6B C35 C34 116.3(7) y
F4B C35 C34 110.4(9) y
F4A C35 C34 115.5(7) y
F5A C35 C34 111.0(5) y
F6A C35 C34 110.5(6) y
F5B C35 C34 107.4(6) y
N10 C37 C36 179.6(7) y

loop_
_geom_bond_atom_site_label_1
_geom_bond_atom_site_label_2
_geom_bond_distance
_geom_bond_publ_flag
Zn1 O1 1.984(3) y
Zn1 N2 2.037(3) y
Zn1 N3 2.040(3) y
Zn1 N1 2.109(3) y
Zn1 O2 2.160(2) y
N1 C3 1.345(4) y
N1 N4 1.372(4) y
N2 C13 1.334(5) y
N2 N5 1.369(4) y
N3 C23 1.335(5) y
N3 N6 1.369(4) y
N4 C1 1.356(5) y
N4 B1 1.548(5) y
N5 C11 1.355(5) y
N5 B1 1.551(5) y
N6 C21 1.349(5) y
N6 B1 1.553(5) y
N7 C9 1.333(5) y
N7 C8 1.339(5) y
N8 C16 1.331(5) y
N8 C18 1.340(5) y
N9 C29 1.329(5) y
N9 C28 1.340(5) y
N10 C37 1.131(7) y
O1 C32 1.273(5) y
O2 C34 1.239(5) y
F1 C31 1.298(7) y
F2 C31 1.332(6) y
F3 C31 1.341(7) y
F4A F4B 0.69(2) y
F4A C35 1.258(11) y
F4A F5B 1.488(19) y
F4B C35 1.247(15) y
F4B F6A 1.60(3) y
F5A F5B 1.170(16) y
F5A F6B 1.168(19) y
F5A C35 1.275(9) y
F5B C35 1.383(11) y
F6A F6B 1.07(3) y
F6A C35 1.360(10) y
F6B C35 1.207(12) y
C1 C2 1.374(5) y
C1 C4 1.496(5) y
C2 C3 1.382(5) y
C3 C5 1.482(5) y
C5 C6 1.384(5) y
C5 C9 1.388(5) y
C6 C7 1.369(5) y
C7 C8 1.386(5) y
C8 C10 1.499(5) y
C11 C12 1.378(6) y
C11 C14 1.499(5) y
C12 C13 1.393(5) y
C13 C15 1.468(5) y
C15 C16 1.391(5) y
C15 C19 1.391(5) y
C17 C19 1.372(6) y
C17 C18 1.383(6) y
C18 C20 1.495(6) y
C21 C22 1.382(5) y
C21 C24 1.491(5) y
C22 C23 1.392(5) y
C23 C25 1.463(5) y
C25 C29 1.387(5) y
C25 C26 1.390(5) y
C26 C27 1.385(6) y
C27 C28 1.389(6) y
C28 C30 1.497(6) y
C31 C32 1.521(6) y
C32 C33 1.375(6) y
C33 C34 1.393(6) y
C34 C35 1.545(6) y
C36 C37 1.449(8) y

loop_
_cod_changelog_entry_id
_cod_changelog_entry_author
_cod_changelog_entry_date
_cod_changelog_entry_text
1 'Vaitkus, Antanas' 2024-11-15T14:40:08+02:00
;
 Removed multiple data items that had the 'y' placeholder value.
;
